data_2219230
loop_
_publ_author_name
'Lv, Lu-Ping'
'Xie, Jian-Wu'
'Yu, Wen-Bo'
'Li, Wei-Wei'
'Hu, Xian-Chao'

_publ_section_title
;
 (<i>E</i>)-Methyl
 <i>N</i>'-[1-(4-hydroxyphenyl)ethylidene]hydrazinecarboxylate
;
_journal_coeditor_code BG2200
_journal_issue 9
_journal_name_full 'Acta Crystallographica Section E'
_journal_page_first o1675
_journal_paper_doi 10.1107/S1600536808024227
_journal_volume 64
_journal_year 2008
_chemical_formula_iupac 'C10 H12 N2 O3'
_chemical_formula_moiety 'C10 H12 N2 O3'
_chemical_formula_sum 'C10 H12 N2 O3'
_chemical_formula_weight 208.22
_chemical_name_systematic
;
(<i>E</i>)-Methyl N'-[1-(4-hydroxyphenyl)ethylidene]hydrazinecarboxylate
;
_space_group_IT_number 61
_symmetry_cell_setting orthorhombic
_symmetry_space_group_name_Hall '-P 2ac 2ab'
_symmetry_space_group_name_H-M 'P b c a'
_atom_sites_solution_hydrogens geom
_atom_sites_solution_primary direct
_atom_sites_solution_secondary difmap
_audit_creation_method SHELXL-97
_cell_angle_alpha 90.00
_cell_angle_beta 90.00
_cell_angle_gamma 90.00
_cell_formula_units_Z 8
_cell_length_a 11.2532(18)
_cell_length_b 10.4310(17)
_cell_length_c 17.226(3)
_cell_measurement_reflns_used 1794
_cell_measurement_temperature 273(2)
_cell_measurement_theta_max 25.0
_cell_measurement_theta_min 2.4
_cell_volume 2022.0(6)
_computing_cell_refinement 'SAINT (Bruker, 2002)'
_computing_data_collection 'SMART (Bruker, 2002)'
_computing_data_reduction 'SAINT (Bruker, 2002)'
_computing_molecular_graphics 'SHELXTL (Sheldrick, 2008)'
_computing_publication_material 'SHELXTL (Sheldrick, 2008)'
_computing_structure_refinement 'SHELXL97 (Sheldrick, 2008)'
_computing_structure_solution 'SHELXS97 (Sheldrick, 2008)'
_diffrn_ambient_temperature 273(2)
_diffrn_measured_fraction_theta_full 1.000
_diffrn_measured_fraction_theta_max 1.000
_diffrn_measurement_device_type 'Bruker SMART CCD area-detector'
_diffrn_measurement_method '\f and \w'
_diffrn_radiation_monochromator graphite
_diffrn_radiation_source 'fine-focus sealed tube'
_diffrn_radiation_type MoK\a
_diffrn_radiation_wavelength 0.71073
_diffrn_reflns_av_R_equivalents 0.0160
_diffrn_reflns_av_sigmaI/netI 0.0108
_diffrn_reflns_limit_h_max 10
_diffrn_reflns_limit_h_min -13
_diffrn_reflns_limit_k_max 12
_diffrn_reflns_limit_k_min -12
_diffrn_reflns_limit_l_max 20
_diffrn_reflns_limit_l_min -20
_diffrn_reflns_number 12287
_diffrn_reflns_theta_full 25.05
_diffrn_reflns_theta_max 25.05
_diffrn_reflns_theta_min 2.36
_exptl_absorpt_coefficient_mu 0.103
_exptl_absorpt_correction_T_max 0.9775
_exptl_absorpt_correction_T_min 0.9723
_exptl_absorpt_correction_type multi-scan
_exptl_absorpt_process_details '(SADABS; Bruker, 2002)'
_exptl_crystal_colour colourless
_exptl_crystal_density_diffrn 1.368
_exptl_crystal_density_method 'not measured'
_exptl_crystal_description Block
_exptl_crystal_F_000 880
_exptl_crystal_size_max 0.31
_exptl_crystal_size_mid 0.27
_exptl_crystal_size_min 0.25
_refine_diff_density_max 0.172
_refine_diff_density_min -0.151
_refine_ls_extinction_coef 0.0032(8)
_refine_ls_extinction_expression Fc^*^=kFc[1+0.001xFc^2^\l^3^/sin(2\q)]^-1/4^
_refine_ls_extinction_method 'SHELXL97 (Sheldrick, 2008)'
_refine_ls_goodness_of_fit_ref 1.094
_refine_ls_hydrogen_treatment constr
_refine_ls_matrix_type full
_refine_ls_number_parameters 140
_refine_ls_number_reflns 1794
_refine_ls_number_restraints 0
_refine_ls_restrained_S_all 1.094
_refine_ls_R_factor_all 0.0367
_refine_ls_R_factor_gt 0.0328
_refine_ls_shift/su_max 0.001
_refine_ls_shift/su_mean 0.000
_refine_ls_structure_factor_coef Fsqd
_refine_ls_weighting_details 'calc w=1/[\s^2^(Fo^2^)+(0.0493P)^2^+0.6007P] where P=(Fo^2^+2Fc^2^)/3'
_refine_ls_weighting_scheme calc
_refine_ls_wR_factor_gt 0.0939
_refine_ls_wR_factor_ref 0.0979
_reflns_number_gt 1626
_reflns_number_total 1794
_reflns_threshold_expression I>2\s(I)
_cod_data_source_file bg2200.cif
_cod_data_source_block I
_cod_original_cell_volume 2022.1(6)
_cod_database_code 2219230
_cod_database_fobs_code 2219230

loop_
_symmetry_equiv_pos_as_xyz
'x, y, z'
'-x+1/2, -y, z+1/2'
'-x, y+1/2, -z+1/2'
'x+1/2, -y+1/2, -z'
'-x, -y, -z'
'x-1/2, y, -z-1/2'
'x, -y-1/2, z-1/2'
'-x-1/2, y-1/2, z'

loop_
_atom_site_type_symbol
_atom_site_label
_atom_site_fract_x
_atom_site_fract_y
_atom_site_fract_z
_atom_site_U_iso_or_equiv
_atom_site_adp_type
_atom_site_calc_flag
_atom_site_refinement_flags
_atom_site_occupancy
C C1 0.54458(12) 0.13035(13) 0.82724(8) 0.0330(3) Uani d . 1
H H3 0.4976 0.1806 0.8596 0.040 Uiso calc R 1
C C7 0.47041(11) -0.06505(12) 0.89717(7) 0.0287(3) Uani d . 1
C C5 0.61590(11) -0.07467(13) 0.78629(8) 0.0329(3) Uani d . 1
H H5 0.6177 -0.1634 0.7913 0.039 Uiso calc R 1
C C9 0.22859(11) 0.01890(13) 1.01445(7) 0.0332(3) Uani d . 1
C C3 0.68423(11) 0.11609(13) 0.72183(7) 0.0294(3) Uani d . 1
C C2 0.61307(12) 0.18868(13) 0.77120(8) 0.0339(3) Uani d . 1
H H2 0.6118 0.2775 0.7663 0.041 Uiso calc R 1
C C6 0.54416(11) -0.00311(12) 0.83650(7) 0.0283(3) Uani d . 1
C C4 0.68424(12) -0.01681(13) 0.72942(7) 0.0328(3) Uani d . 1
H H4 0.7302 -0.0667 0.6963 0.039 Uiso calc R 1
C C8 0.50358(13) -0.19457(13) 0.92764(8) 0.0366(3) Uani d . 1
H H8A 0.5024 -0.1932 0.9834 0.055 Uiso calc R 1
H H8B 0.5819 -0.2166 0.9100 0.055 Uiso calc R 1
H H8C 0.4477 -0.2571 0.9091 0.055 Uiso calc R 1
N N2 0.30927(11) -0.05735(10) 0.97785(7) 0.0348(3) Uani d . 1
H H2A 0.3164 -0.1372 0.9895 0.042 Uiso calc R 1
N N1 0.37946(9) -0.00106(10) 0.92106(6) 0.0299(3) Uani d . 1
O O1 0.74919(9) 0.18049(9) 0.66825(5) 0.0381(3) Uani d . 1
H H1 0.7828 0.1291 0.6397 0.057 Uiso calc R 1
O O3 0.16440(10) -0.05274(10) 1.06350(6) 0.0471(3) Uani d . 1
O O2 0.21727(9) 0.13304(9) 1.00534(6) 0.0433(3) Uani d . 1
C C10 0.07785(16) 0.01597(17) 1.10905(10) 0.0540(5) Uani d . 1
H H10A 0.1108 0.0965 1.1253 0.081 Uiso calc R 1
H H10B 0.0571 -0.0339 1.1539 0.081 Uiso calc R 1
H H10C 0.0081 0.0310 1.0783 0.081 Uiso calc R 1

loop_
_atom_site_aniso_label
_atom_site_aniso_U_11
_atom_site_aniso_U_22
_atom_site_aniso_U_33
_atom_site_aniso_U_12
_atom_site_aniso_U_13
_atom_site_aniso_U_23
C1 0.0343(7) 0.0289(7) 0.0359(7) 0.0019(6) 0.0053(6) -0.0057(5)
C7 0.0261(6) 0.0289(7) 0.0309(7) -0.0016(5) -0.0063(5) -0.0016(5)
C5 0.0315(7) 0.0245(7) 0.0426(8) 0.0020(5) -0.0003(6) -0.0014(5)
C9 0.0302(7) 0.0359(8) 0.0334(7) -0.0036(6) -0.0026(5) -0.0005(6)
C3 0.0268(6) 0.0316(7) 0.0298(6) -0.0015(5) -0.0012(5) -0.0024(5)
C2 0.0390(8) 0.0238(6) 0.0390(7) 0.0006(5) 0.0041(6) -0.0025(5)
C6 0.0249(6) 0.0286(7) 0.0315(7) -0.0005(5) -0.0036(5) -0.0013(5)
C4 0.0309(7) 0.0300(7) 0.0374(7) 0.0043(6) 0.0039(5) -0.0051(5)
C8 0.0345(7) 0.0321(7) 0.0432(8) -0.0003(6) 0.0006(6) 0.0048(6)
N2 0.0366(7) 0.0293(6) 0.0383(6) -0.0002(5) 0.0056(5) 0.0042(5)
N1 0.0290(6) 0.0319(6) 0.0289(6) -0.0010(5) 0.0005(4) 0.0029(4)
O1 0.0434(6) 0.0314(5) 0.0396(5) 0.0003(4) 0.0132(4) -0.0021(4)
O3 0.0500(7) 0.0373(6) 0.0541(6) -0.0066(5) 0.0232(5) -0.0039(5)
O2 0.0437(6) 0.0358(6) 0.0505(6) 0.0056(5) 0.0053(5) 0.0056(5)
C10 0.0557(10) 0.0507(10) 0.0558(10) -0.0061(8) 0.0227(8) -0.0134(8)

loop_
_atom_type_symbol
_atom_type_description
_atom_type_scat_dispersion_real
_atom_type_scat_dispersion_imag
_atom_type_scat_source
C C 0.0033 0.0016 'International Tables Vol C Tables 4.2.6.8 and 6.1.1.4'
H H 0.0000 0.0000 'International Tables Vol C Tables 4.2.6.8 and 6.1.1.4'
N N 0.0061 0.0033 'International Tables Vol C Tables 4.2.6.8 and 6.1.1.4'
O O 0.0106 0.0060 'International Tables Vol C Tables 4.2.6.8 and 6.1.1.4'

loop_
_geom_angle_atom_site_label_1
_geom_angle_atom_site_label_2
_geom_angle_atom_site_label_3
_geom_angle
C2 C1 C6 121.38(12)
C2 C1 H3 119.3
C6 C1 H3 119.3
N1 C7 C6 116.34(11)
N1 C7 C8 123.60(12)
C6 C7 C8 120.07(11)
C4 C5 C6 121.71(12)
C4 C5 H5 119.1
C6 C5 H5 119.1
O2 C9 O3 125.11(12)
O2 C9 N2 125.88(12)
O3 C9 N2 109.01(12)
O1 C3 C2 117.17(12)
O1 C3 C4 123.86(11)
C2 C3 C4 118.96(12)
C1 C2 C3 120.66(12)
C1 C2 H2 119.7
C3 C2 H2 119.7
C5 C6 C1 117.25(12)
C5 C6 C7 121.75(12)
C1 C6 C7 121.01(11)
C5 C4 C3 120.04(12)
C5 C4 H4 120.0
C3 C4 H4 120.0
C7 C8 H8A 109.5
C7 C8 H8B 109.5
H8A C8 H8B 109.5
C7 C8 H8C 109.5
H8A C8 H8C 109.5
H8B C8 H8C 109.5
C9 N2 N1 117.31(11)
C9 N2 H2A 121.3
N1 N2 H2A 121.3
C7 N1 N2 117.25(11)
C3 O1 H1 109.5
C9 O3 C10 115.49(12)
O3 C10 H10A 109.5
O3 C10 H10B 109.5
H10A C10 H10B 109.5
O3 C10 H10C 109.5
H10A C10 H10C 109.5
H10B C10 H10C 109.5

loop_
_geom_bond_atom_site_label_1
_geom_bond_atom_site_label_2
_geom_bond_distance
C1 C2 1.3770(19)
C1 C6 1.4012(19)
C1 H3 0.9300
C7 N1 1.2894(17)
C7 C6 1.4827(18)
C7 C8 1.4967(18)
C5 C4 1.3840(19)
C5 C6 1.3990(18)
C5 H5 0.9300
C9 O2 1.2076(17)
C9 O3 1.3394(16)
C9 N2 1.3618(18)
C3 O1 1.3556(16)
C3 C2 1.3920(18)
C3 C4 1.3924(19)
C2 H2 0.9300
C4 H4 0.9300
C8 H8A 0.9600
C8 H8B 0.9600
C8 H8C 0.9600
N2 N1 1.3877(15)
N2 H2A 0.8600
O1 H1 0.8200
O3 C10 1.4416(18)
C10 H10A 0.9600
C10 H10B 0.9600
C10 H10C 0.9600

loop_
_geom_hbond_atom_site_label_D
_geom_hbond_atom_site_label_H
_geom_hbond_atom_site_label_A
_geom_hbond_site_symmetry_A
_geom_hbond_distance_DH
_geom_hbond_distance_HA
_geom_hbond_distance_DA
_geom_hbond_angle_DHA
_geom_hbond_publ_flag
O1 H1 O2 6_657 0.82 2.61 3.0523(14) 115.8 yes
O1 H1 N1 6_657 0.82 2.03 2.8464(14) 173.5 yes
N2 H2A O2 8_655 0.86 2.44 3.2777(16) 164.1 yes
C10 H10B Cg1 2_654 0.96 2.90 3.7169(19) 144.0 yes

loop_
_geom_torsion_atom_site_label_1
_geom_torsion_atom_site_label_2
_geom_torsion_atom_site_label_3
_geom_torsion_atom_site_label_4
_geom_torsion
C6 C1 C2 C3 0.0(2)
O1 C3 C2 C1 -179.91(12)
C4 C3 C2 C1 0.66(19)
C4 C5 C6 C1 -0.33(18)
C4 C5 C6 C7 179.66(12)
C2 C1 C6 C5 -0.20(19)
C2 C1 C6 C7 179.81(12)
N1 C7 C6 C5 -156.37(12)
C8 C7 C6 C5 23.98(18)
N1 C7 C6 C1 23.61(17)
C8 C7 C6 C1 -156.03(12)
C6 C5 C4 C3 1.0(2)
O1 C3 C4 C5 179.43(12)
C2 C3 C4 C5 -1.17(19)
O2 C9 N2 N1 -4.8(2)
O3 C9 N2 N1 176.23(11)
C6 C7 N1 N2 -179.99(10)
C8 C7 N1 N2 -0.36(18)
C9 N2 N1 C7 166.88(11)
O2 C9 O3 C10 -1.4(2)
N2 C9 O3 C10 177.62(12)

loop_
_cod_related_entry_id
_cod_related_entry_database
_cod_related_entry_code
1 ChemSpider 12668658
